data_2020106
loop_
_publ_author_name
'Goswami, Shailesh K.'
'Hanton, Lyall R.'
'McAdam, C. John'
'Moratti, Stephen C.'
'Simpson, Jim'

_publ_section_title
;
 Structure and packing of aminoxyl and piperidinyl acrylamide monomers
;
_journal_coeditor_code UK3117
_journal_issue 10
_journal_name_full 'Acta Crystallographica Section C'
_journal_page_first
;
;
_journal_paper_doi 10.1107/S2053229615015946
_journal_volume 71
_journal_year 2015
_chemical_formula_iupac 'C12 H22 N2 O , H2 O'
_chemical_formula_moiety 'C12 H22 N2 O, H2 O'
_chemical_formula_sum 'C12 H24 N2 O2'
_chemical_formula_weight 228.33
_chemical_name_systematic
;
<i>N</i>-(2,2,6,6-Tetramethylpiperidin-4-yl)acrylamide monohydrate
;
_space_group_crystal_system monoclinic
_space_group_IT_number 14
_space_group_name_Hall '-P 2ybc'
_space_group_name_H-M_alt 'P 1 21/c 1'
_symmetry_space_group_name_Hall '-P 2ybc'
_symmetry_space_group_name_H-M 'P 1 21/c 1'
_atom_sites_solution_hydrogens mixed
_audit_creation_method SHELXL-2014/7
_cell_angle_alpha 90
_cell_angle_beta 114.527(3)
_cell_angle_gamma 90
_cell_formula_units_Z 4
_cell_length_a 11.9763(3)
_cell_length_b 10.3132(2)
_cell_length_c 11.8550(3)
_cell_measurement_reflns_used 6993
_cell_measurement_temperature 100(2)
_cell_measurement_theta_max 76.6550
_cell_measurement_theta_min 5.8940
_cell_volume 1332.13(6)
_computing_cell_refinement
;
CrysAlis PRO (Agilent, 2013)
;
_computing_data_collection
;
CrysAlis PRO (Agilent, 2013)
;
_computing_data_reduction
;
CrysAlis PRO (Agilent, 2013)
;
_computing_molecular_graphics
;
Mercury (Macrae <i>et al.</i>,  2008)
;
_computing_publication_material
;
SHELXL2014 (Sheldrick, 2015), enCIFer (Allen <i>et al.</i>,
2004) and
publCIF (Westrip, 2010)
;
_computing_structure_refinement
;
SHELXL2014 (Sheldrick, 2015) and TITAN (Hunter & Simpson, 1999)
;
_computing_structure_solution
;
SIR2011 (Burla <i>et al.</i>, 2012)
;
_diffrn_ambient_temperature 100(2)
_diffrn_detector_area_resol_mean 5.1725
_diffrn_measured_fraction_theta_full 1.000
_diffrn_measured_fraction_theta_max 0.992
_diffrn_measurement_device_type 'Agilent SuperNova Dual Source diffractometer with an Atlas detector'
_diffrn_measurement_method \w
_diffrn_radiation_source 'SuperNova (Cu) X-ray Source'
_diffrn_radiation_type CuK\a
_diffrn_radiation_wavelength 1.54184
_diffrn_reflns_av_R_equivalents 0.0853
_diffrn_reflns_limit_h_max 15
_diffrn_reflns_limit_h_min -15
_diffrn_reflns_limit_k_max 10
_diffrn_reflns_limit_k_min -12
_diffrn_reflns_limit_l_max 14
_diffrn_reflns_limit_l_min -14
_diffrn_reflns_number 14047
_diffrn_reflns_theta_full 67.684
_diffrn_reflns_theta_max 76.962
_diffrn_reflns_theta_min 4.057
_diffrn_standards_number 0
_exptl_absorpt_coefficient_mu 0.615
_exptl_absorpt_correction_T_max 1.00000
_exptl_absorpt_correction_T_min 0.26223
_exptl_absorpt_correction_type multi-scan
_exptl_absorpt_process_details
;
(CrysAlis PRO; Agilent, 2013)
;
_exptl_crystal_colour colourless
_exptl_crystal_density_diffrn 1.138
_exptl_crystal_density_method 'not measured'
_exptl_crystal_description block
_exptl_crystal_F_000 504
_exptl_crystal_size_max 0.140
_exptl_crystal_size_mid 0.100
_exptl_crystal_size_min 0.070
_refine_diff_density_max 0.401
_refine_diff_density_min -0.391
_refine_ls_extinction_method none
_refine_ls_goodness_of_fit_ref 1.053
_refine_ls_hydrogen_treatment mixed
_refine_ls_matrix_type full
_refine_ls_number_parameters 161
_refine_ls_number_reflns 2777
_refine_ls_number_restraints 90
_refine_ls_restrained_S_all 1.159
_refine_ls_R_factor_all 0.0727
_refine_ls_R_factor_gt 0.0567
_refine_ls_shift/su_max 0.000
_refine_ls_shift/su_mean 0.000
_refine_ls_structure_factor_coef Fsqd
_refine_ls_weighting_details 'w = 1/[\s^2^(Fo^2^)+(0.0758P)^2^+0.5327P] where P=(Fo^2^+2Fc^2^)/3'
_refine_ls_weighting_scheme calc
_refine_ls_wR_factor_gt 0.1300
_refine_ls_wR_factor_ref 0.1372
_reflns_number_gt 2442
_reflns_number_total 2777
_reflns_threshold_expression I>2\s(I)
_cod_data_source_file uk3117sup1.cif
_cod_data_source_block II
_cod_original_cell_volume 1332.12(6)
_cod_database_code 2020106
_shelx_space_group_comment
;
The symmetry employed for this shelxl refinement is uniquely defined
by the following loop, which should always be used as a source of
symmetry information in preference to the above space-group names.
They are only intended as comments.
;
_shelx_estimated_absorpt_t_min 0.919
_shelx_estimated_absorpt_t_max 0.958
_shelxl_version_number 2014/7

loop_
_space_group_symop_operation_xyz
'x, y, z'
'-x, y+1/2, -z+1/2'
'-x, -y, -z'
'x, -y-1/2, z-1/2'

loop_
_atom_site_type_symbol
_atom_site_label
_atom_site_fract_x
_atom_site_fract_y
_atom_site_fract_z
_atom_site_U_iso_or_equiv
_atom_site_adp_type
_atom_site_calc_flag
_atom_site_occupancy
N N1 0.23575(10) 0.81721(11) 0.31083(10) 0.0125(3) Uani d 1
H H1N 0.2568(16) 0.8522(19) 0.2538(17) 0.015 Uiso d 1
C C2 0.34171(11) 0.73387(14) 0.38824(12) 0.0134(3) Uani d 1
C C21 0.45717(12) 0.81265(15) 0.41063(13) 0.0188(3) Uani d 1
H H21A 0.4549 0.8944 0.4518 0.028 Uiso calc 1
H H21B 0.4607 0.8311 0.3311 0.028 Uiso calc 1
H H21C 0.5299 0.7629 0.4633 0.028 Uiso calc 1
C C22 0.34041(13) 0.70649(15) 0.51496(12) 0.0192(3) Uani d 1
H H22A 0.2756 0.6437 0.5050 0.029 Uiso calc 1
H H22B 0.3248 0.7873 0.5495 0.029 Uiso calc 1
H H22C 0.4200 0.6710 0.5713 0.029 Uiso calc 1
C C3 0.34483(11) 0.60693(13) 0.32152(11) 0.0132(3) Uani d 1
H H3A 0.3730 0.6262 0.2557 0.016 Uiso calc 1
H H3B 0.4054 0.5476 0.3817 0.016 Uiso calc 1
C C4 0.22048(11) 0.53796(13) 0.26314(11) 0.0128(3) Uani d 1
H H4 0.1961 0.5091 0.3303 0.015 Uiso calc 1
C C5 0.12308(11) 0.63024(14) 0.17619(11) 0.0138(3) Uani d 1
H H5A 0.0425 0.5858 0.1423 0.017 Uiso calc 1
H H5B 0.1435 0.6527 0.1058 0.017 Uiso calc 1
C C6 0.11321(11) 0.75585(14) 0.24203(12) 0.0133(3) Uani d 1
C C61 0.03636(12) 0.85551(15) 0.14536(13) 0.0193(3) Uani d 1
H H61A 0.0755 0.8744 0.0892 0.029 Uiso calc 1
H H61B 0.0303 0.9354 0.1872 0.029 Uiso calc 1
H H61C -0.0461 0.8205 0.0977 0.029 Uiso calc 1
C C62 0.04944(12) 0.72972(15) 0.32824(13) 0.0183(3) Uani d 1
H H62A 0.0502 0.8089 0.3743 0.027 Uiso calc 1
H H62B 0.0929 0.6605 0.3866 0.027 Uiso calc 1
H H62C -0.0356 0.7031 0.2789 0.027 Uiso calc 1
N N4 0.23031(10) 0.42488(12) 0.19380(10) 0.0138(3) Uani d 1
H H4N 0.2294(16) 0.4362(19) 0.1236(18) 0.017 Uiso d 1
C C7 0.26296(11) 0.30766(13) 0.24637(12) 0.0128(3) Uani d 1
O O7 0.27586(9) 0.28280(10) 0.35350(9) 0.0165(2) Uani d 1
C C8 0.28484(12) 0.20925(14) 0.16549(13) 0.0165(3) Uani d 1
H H8 0.2542 0.2242 0.0788 0.020 Uiso calc 1
C C9 0.34633(14) 0.10151(15) 0.21287(15) 0.0224(3) Uani d 1
H H9A 0.3773 0.0859 0.2995 0.027 Uiso calc 1
H H9B 0.3596 0.0397 0.1603 0.027 Uiso calc 1
O O1W 0.21928(10) 0.45323(11) -0.05444(10) 0.0214(3) Uani d 1
H H1W 0.240(2) 0.390(2) -0.088(2) 0.032 Uiso d 1
H H2W 0.2273(19) 0.525(2) -0.097(2) 0.032 Uiso d 1

loop_
_atom_site_aniso_label
_atom_site_aniso_U_11
_atom_site_aniso_U_22
_atom_site_aniso_U_33
_atom_site_aniso_U_12
_atom_site_aniso_U_13
_atom_site_aniso_U_23
N1 0.0152(5) 0.0063(5) 0.0156(5) 0.0010(4) 0.0061(4) 0.0005(4)
C2 0.0147(5) 0.0088(6) 0.0154(5) 0.0011(4) 0.0050(4) -0.0002(4)
C21 0.0173(6) 0.0109(7) 0.0252(6) -0.0013(5) 0.0056(5) -0.0019(5)
C22 0.0258(6) 0.0148(7) 0.0162(6) 0.0026(5) 0.0080(5) 0.0003(5)
C3 0.0149(5) 0.0085(6) 0.0156(5) 0.0016(4) 0.0059(4) 0.0003(4)
C4 0.0173(5) 0.0065(6) 0.0153(5) 0.0002(4) 0.0076(4) -0.0004(4)
C5 0.0155(5) 0.0097(6) 0.0153(5) 0.0005(4) 0.0055(4) -0.0010(4)
C6 0.0141(5) 0.0088(6) 0.0162(5) 0.0007(4) 0.0057(4) -0.0009(4)
C61 0.0202(6) 0.0126(7) 0.0215(6) 0.0058(5) 0.0051(5) 0.0010(5)
C62 0.0199(6) 0.0150(7) 0.0227(6) 0.0007(5) 0.0116(5) -0.0018(5)
N4 0.0203(5) 0.0074(5) 0.0155(5) 0.0004(4) 0.0091(4) 0.0001(4)
C7 0.0135(5) 0.0075(6) 0.0172(5) -0.0017(4) 0.0062(4) -0.0003(4)
O7 0.0243(5) 0.0072(5) 0.0185(5) 0.0015(4) 0.0093(4) 0.0015(3)
C8 0.0205(5) 0.0103(6) 0.0199(5) -0.0025(4) 0.0094(4) -0.0022(4)
C9 0.0309(7) 0.0092(7) 0.0315(7) 0.0017(5) 0.0174(6) -0.0010(5)
O1W 0.0394(6) 0.0074(6) 0.0240(5) 0.0024(4) 0.0199(5) 0.0014(4)

loop_
_atom_type_symbol
_atom_type_description
_atom_type_scat_dispersion_real
_atom_type_scat_dispersion_imag
_atom_type_scat_source
C C 0.0181 0.0091 'International Tables Vol C Tables 4.2.6.8 and 6.1.1.4'
H H 0.0000 0.0000 'International Tables Vol C Tables 4.2.6.8 and 6.1.1.4'
N N 0.0311 0.0180 'International Tables Vol C Tables 4.2.6.8 and 6.1.1.4'
O O 0.0492 0.0322 'International Tables Vol C Tables 4.2.6.8 and 6.1.1.4'

loop_
_geom_angle_atom_site_label_1
_geom_angle_atom_site_label_2
_geom_angle_atom_site_label_3
_geom_angle
C2 N1 C6 118.99(11)
C2 N1 H1N 105.3(11)
C6 N1 H1N 106.3(11)
N1 C2 C21 106.13(11)
N1 C2 C22 110.88(11)
C21 C2 C22 107.68(11)
N1 C2 C3 111.73(10)
C21 C2 C3 109.16(11)
C22 C2 C3 111.04(11)
C2 C21 H21A 109.5
C2 C21 H21B 109.5
H21A C21 H21B 109.5
C2 C21 H21C 109.5
H21A C21 H21C 109.5
H21B C21 H21C 109.5
C2 C22 H22A 109.5
C2 C22 H22B 109.5
H22A C22 H22B 109.5
C2 C22 H22C 109.5
H22A C22 H22C 109.5
H22B C22 H22C 109.5
C4 C3 C2 113.64(10)
C4 C3 H3A 108.8
C2 C3 H3A 108.8
C4 C3 H3B 108.8
C2 C3 H3B 108.8
H3A C3 H3B 107.7
N4 C4 C5 109.61(10)
N4 C4 C3 109.56(10)
C5 C4 C3 110.04(11)
N4 C4 H4 109.2
C5 C4 H4 109.2
C3 C4 H4 109.2
C4 C5 C6 112.31(10)
C4 C5 H5A 109.1
C6 C5 H5A 109.1
C4 C5 H5B 109.1
C6 C5 H5B 109.1
H5A C5 H5B 107.9
N1 C6 C61 105.90(11)
N1 C6 C62 111.06(11)
C61 C6 C62 107.83(11)
N1 C6 C5 111.61(10)
C61 C6 C5 109.51(11)
C62 C6 C5 110.73(11)
C6 C61 H61A 109.5
C6 C61 H61B 109.5
H61A C61 H61B 109.5
C6 C61 H61C 109.5
H61A C61 H61C 109.5
H61B C61 H61C 109.5
C6 C62 H62A 109.5
C6 C62 H62B 109.5
H62A C62 H62B 109.5
C6 C62 H62C 109.5
H62A C62 H62C 109.5
H62B C62 H62C 109.5
C7 N4 C4 122.31(11)
C7 N4 H4N 118.0(13)
C4 N4 H4N 118.6(14)
O7 C7 N4 123.37(13)
O7 C7 C8 122.46(13)
N2 C7 C8 114.16(12)
C9 C8 C7 120.92(13)
C9 C8 H8 119.5
C7 C8 H8 119.5
C8 C9 H9A 120.0
C8 C9 H9B 120.0
H9A C9 H9B 120.0
H1W O1W H2W 104(2)

loop_
_geom_bond_atom_site_label_1
_geom_bond_atom_site_label_2
_geom_bond_distance
N1 C2 1.4914(16)
N1 C6 1.4918(16)
N1 H1N 0.891(19)
C2 C21 1.5291(18)
C2 C22 1.5350(18)
C2 C3 1.5380(19)
C21 H21A 0.9800
C21 H21B 0.9800
C21 H21C 0.9800
C22 H22A 0.9800
C22 H22B 0.9800
C22 H22C 0.9800
C3 C4 1.5320(17)
C3 H3A 0.9900
C3 H3B 0.9900
C4 N4 1.4595(17)
C4 C5 1.5267(17)
C4 H4 1.0000
C5 C6 1.5421(19)
C5 H5A 0.9900
C5 H5B 0.9900
C6 C61 1.5300(18)
C6 C62 1.5325(18)
C61 H61A 0.9800
C61 H61B 0.9800
C61 H61C 0.9800
C62 H62A 0.9800
C62 H62B 0.9800
C62 H62C 0.9800
N4 C7 1.3418(18)
N4 H4N 0.84(2)
C7 O7 1.2408(17)
C7 C8 1.4921(19)
C8 C9 1.323(2)
C8 H8 0.9500
C9 H9A 0.9500
C9 H9B 0.9500
O1W H1W 0.85(3)
O1W H2W 0.93(2)

loop_
_geom_hbond_atom_site_label_D
_geom_hbond_atom_site_label_H
_geom_hbond_atom_site_label_A
_geom_hbond_site_symmetry_A
_geom_hbond_distance_DH
_geom_hbond_distance_HA
_geom_hbond_distance_DA
_geom_hbond_angle_DHA
N4 H4N O1W . 0.84(2) 2.07(2) 2.9052(16) 176.1(18)
O1W H2W N1 4_575 0.93(2) 1.98(2) 2.9081(16) 176.9(19)
O1W H1W O7 4_565 0.85(3) 2.02(3) 2.8617(15) 168(2)
C21 H21C O7 3_666 0.98 2.48 3.4041(17) 156.9

loop_
_geom_torsion_atom_site_label_1
_geom_torsion_atom_site_label_2
_geom_torsion_atom_site_label_3
_geom_torsion_atom_site_label_4
_geom_torsion
C6 N1 C2 C21 162.00(11)
C6 N1 C2 C22 -81.34(14)
C6 N1 C2 C3 43.11(15)
N1 C2 C3 C4 -47.21(15)
C21 C2 C3 C4 -164.28(11)
C22 C2 C3 C4 77.16(13)
C2 C3 C4 N4 175.41(10)
C2 C3 C4 C5 54.84(14)
N4 C4 C5 C6 -176.68(10)
C3 C4 C5 C6 -56.13(14)
C2 N1 C6 C61 -164.04(11)
C2 N1 C6 C62 79.16(14)
C2 N1 C6 C5 -44.94(15)
C4 C5 C6 N1 50.50(15)
C4 C5 C6 C61 167.44(11)
C4 C5 C6 C62 -73.79(13)
C5 C4 N4 C7 -150.00(12)
C3 C4 N4 C7 89.16(14)
C4 N4 C7 O7 7.1(2)
C4 N4 C7 C8 -171.86(11)
O7 C7 C8 C9 -16.3(2)
N4 C7 C8 C9 162.73(13)

_cod_database_fobs_code 2020106
